data_7030407
loop_
_publ_author_name
'Breunig, Hans J.'
'Nema, Mihai G.'
'Silvestru, Cristian'
'Soran, Albert P.'
'Varga, Richard A.'

_publ_section_title
;
 Organobismuth compounds with the pincer ligand 2,6-(Me2NCH2)2C6H3:
 monoorganobismuth(III) carbonate, sulfate, nitrate, and a
 diorganobismuthenium(III) salt.
;
_journal_issue 46
_journal_name_full 'Dalton transactions (Cambridge, England : 2003)'
_journal_page_first 11277
_journal_page_last 11284
_journal_paper_doi 10.1039/c0dt00927j
_journal_volume 39
_journal_year 2010
_chemical_formula_moiety 'C26 H38 Bi2 N4 O6, C H2 Cl2'
_chemical_formula_sum 'C27 H40 Bi2 Cl2 N4 O6'
_chemical_formula_weight 1005.49
_chemical_name_systematic
;
?
;
_space_group_IT_number 14
_symmetry_cell_setting monoclinic
_symmetry_space_group_name_Hall '-P 2ybc'
_symmetry_space_group_name_H-M 'P 1 21/c 1'
_atom_sites_solution_hydrogens geom
_atom_sites_solution_primary direct
_atom_sites_solution_secondary difmap
_audit_creation_method SHELXL-97
_cell_angle_alpha 90.00
_cell_angle_beta 101.410(18)
_cell_angle_gamma 90.00
_cell_formula_units_Z 4
_cell_length_a 8.8147(16)
_cell_length_b 17.108(4)
_cell_length_c 21.837(5)
_cell_measurement_reflns_used 68
_cell_measurement_temperature 173(2)
_cell_measurement_theta_max 14.44
_cell_measurement_theta_min 2.23
_cell_volume 3228.0(12)
_computing_cell_refinement 'Bruker XSCANS'
_computing_data_collection 'Bruker XSCANS'
_computing_data_reduction 'Bruker SHELXTL'
_computing_molecular_graphics 'Bruker SHELXTL'
_computing_publication_material 'Bruker SHELXTL'
_computing_structure_refinement 'Bruker SHELXTL'
_computing_structure_solution 'Bruker SHELXTL'
_diffrn_ambient_temperature 173(2)
_diffrn_measured_fraction_theta_full 0.999
_diffrn_measured_fraction_theta_max 0.999
_diffrn_measurement_device_type 'Bruker P4'
_diffrn_measurement_method '2\q/\w scans'
_diffrn_radiation_monochromator graphite
_diffrn_radiation_source 'fine-focus sealed tube'
_diffrn_radiation_type MoK\a
_diffrn_radiation_wavelength 0.71073
_diffrn_reflns_av_R_equivalents 0.0772
_diffrn_reflns_av_sigmaI/netI 0.0960
_diffrn_reflns_limit_h_max 7
_diffrn_reflns_limit_h_min -10
_diffrn_reflns_limit_k_max 20
_diffrn_reflns_limit_k_min -20
_diffrn_reflns_limit_l_max 25
_diffrn_reflns_limit_l_min -25
_diffrn_reflns_number 13630
_diffrn_reflns_theta_full 25.00
_diffrn_reflns_theta_max 25.00
_diffrn_reflns_theta_min 2.24
_diffrn_standards_decay_% 'random variation +/-2.0'
_diffrn_standards_interval_count 197
_diffrn_standards_number 3
_exptl_absorpt_coefficient_mu 11.098
_exptl_absorpt_correction_T_max 0.112
_exptl_absorpt_correction_T_min 0.048
_exptl_absorpt_correction_type refdelf
_exptl_absorpt_process_details 'N. Walker and D. Stuart, Acta Crystallogr.Sect A 1983, 39, 158-166.'
_exptl_crystal_colour colorless
_exptl_crystal_density_diffrn 2.069
_exptl_crystal_density_method 'not measured'
_exptl_crystal_description block
_exptl_crystal_F_000 1912
_exptl_crystal_size_max 0.40
_exptl_crystal_size_mid 0.25
_exptl_crystal_size_min 0.20
_refine_diff_density_max 1.698
_refine_diff_density_min -2.005
_refine_diff_density_rms 0.250
_refine_ls_extinction_method none
_refine_ls_goodness_of_fit_ref 1.011
_refine_ls_hydrogen_treatment constr
_refine_ls_matrix_type full
_refine_ls_number_parameters 378
_refine_ls_number_reflns 5677
_refine_ls_number_restraints 0
_refine_ls_restrained_S_all 1.011
_refine_ls_R_factor_all 0.0777
_refine_ls_R_factor_gt 0.0511
_refine_ls_shift/su_max 0.000
_refine_ls_shift/su_mean 0.000
_refine_ls_structure_factor_coef Fsqd
_refine_ls_weighting_details 'calc w=1/[\s^2^(Fo^2^)+(0.0589P)^2^+0.0000P] where P=(Fo^2^+2Fc^2^)/3'
_refine_ls_weighting_scheme calc
_refine_ls_wR_factor_gt 0.1091
_refine_ls_wR_factor_ref 0.1191
_reflns_number_gt 4212
_reflns_number_total 5677
_reflns_threshold_expression >2sigma(I)
_cod_data_source_file c0dt00927j.txt
_cod_data_source_block nm3
_cod_depositor_comments
;
The following automatic conversions were performed:

'_symmetry_cell_setting' value 'Monoclinic' changed to 'monoclinic'
according to
/usr/data/users/saulius/automatic-downloads/retrospective/RSC/lib/dictionaries/cif_core.dic
dictionary named 'cif_core.dic' version 2.4.2 from 2011-04-26.

Automatic conversion script
Id: cif_fix_values 2281 2013-09-26 08:29:07Z andrius 
;
_cod_original_cell_volume 3228.1(13)
_cod_original_sg_symbol_H-M 'P2(1)/c '
_cod_database_code 7030407

loop_
_symmetry_equiv_pos_as_xyz
'x, y, z'
'-x, y+1/2, -z+1/2'
'-x, -y, -z'
'x, -y-1/2, z-1/2'

loop_
_atom_site_label
_atom_site_type_symbol
_atom_site_fract_x
_atom_site_fract_y
_atom_site_fract_z
_atom_site_U_iso_or_equiv
_atom_site_adp_type
_atom_site_occupancy
_atom_site_symmetry_multiplicity
_atom_site_calc_flag
_atom_site_refinement_flags
Bi1 Bi 0.39955(4) 0.16786(2) 0.15968(2) 0.02167(13) Uani 1 1 d .
Bi2 Bi 0.26557(4) -0.06386(2) 0.31359(2) 0.02455(14) Uani 1 1 d .
C1 C 0.3846(12) 0.0610(7) 0.0994(6) 0.029(3) Uani 1 1 d .
C2 C 0.2595(12) 0.0522(7) 0.0488(6) 0.029(3) Uani 1 1 d .
C3 C 0.2590(14) -0.0123(7) 0.0113(6) 0.040(3) Uani 1 1 d .
H3 H 0.1793 -0.0184 -0.0247 0.048 Uiso 1 1 calc R
C4 C 0.3754(15) -0.0693(7) 0.0257(7) 0.037(3) Uani 1 1 d .
H4 H 0.3744 -0.1138 -0.0005 0.044 Uiso 1 1 calc R
C5 C 0.4905(13) -0.0604(7) 0.0776(6) 0.032(3) Uani 1 1 d .
H5 H 0.5680 -0.0995 0.0874 0.039 Uiso 1 1 calc R
C6 C 0.4962(12) 0.0052(6) 0.1166(6) 0.025(3) Uani 1 1 d .
C10 C 0.6113(12) 0.0126(6) 0.1751(6) 0.032(3) Uani 1 1 d .
H10A H 0.7049 -0.0175 0.1712 0.038 Uiso 1 1 calc R
H10B H 0.5685 -0.0107 0.2096 0.038 Uiso 1 1 calc R
C12 C 0.7168(13) 0.1008(8) 0.2589(7) 0.044(4) Uani 1 1 d .
H12A H 0.7988 0.0620 0.2716 0.067 Uiso 1 1 calc R
H12B H 0.6331 0.0915 0.2816 0.067 Uiso 1 1 calc R
H12C H 0.7590 0.1534 0.2684 0.067 Uiso 1 1 calc R
C11 C 0.7709(12) 0.1191(7) 0.1567(7) 0.034(3) Uani 1 1 d .
H11A H 0.8690 0.0925 0.1729 0.051 Uiso 1 1 calc R
H11B H 0.7856 0.1758 0.1613 0.051 Uiso 1 1 calc R
H11C H 0.7363 0.1062 0.1124 0.051 Uiso 1 1 calc R
C7 C 0.1269(13) 0.1113(7) 0.0394(6) 0.032(3) Uani 1 1 d .
H7A H 0.0729 0.1102 -0.0048 0.038 Uiso 1 1 calc R
H7B H 0.0517 0.0956 0.0653 0.038 Uiso 1 1 calc R
C9 C 0.0529(13) 0.2379(8) 0.0671(7) 0.041(3) Uani 1 1 d .
H9A H -0.0277 0.2394 0.0291 0.061 Uiso 1 1 calc R
H9B H 0.0888 0.2911 0.0784 0.061 Uiso 1 1 calc R
H9C H 0.0106 0.2149 0.1012 0.061 Uiso 1 1 calc R
C8 C 0.2430(14) 0.2248(7) 0.0041(6) 0.037(3) Uani 1 1 d .
H8A H 0.1580 0.2371 -0.0308 0.055 Uiso 1 1 calc R
H8B H 0.3124 0.1867 -0.0096 0.055 Uiso 1 1 calc R
H8C H 0.3007 0.2726 0.0181 0.055 Uiso 1 1 calc R
C25 C 0.2156(11) 0.0848(6) 0.2258(5) 0.016(2) Uani 1 1 d .
C13 C 0.0248(10) -0.0997(6) 0.3177(5) 0.018(2) Uani 1 1 d .
C18 C -0.0407(14) -0.0665(7) 0.3637(6) 0.031(3) Uani 1 1 d .
C17 C -0.1990(13) -0.0776(7) 0.3611(7) 0.036(3) Uani 1 1 d .
H17 H -0.2494 -0.0539 0.3909 0.043 Uiso 1 1 calc R
C16 C -0.2822(12) -0.1250(8) 0.3129(7) 0.037(3) Uani 1 1 d .
H16 H -0.3891 -0.1341 0.3114 0.045 Uiso 1 1 calc R
C15 C -0.2158(13) -0.1571(7) 0.2697(7) 0.040(4) Uani 1 1 d .
H15 H -0.2758 -0.1878 0.2376 0.048 Uiso 1 1 calc R
C14 C -0.0556(11) -0.1461(6) 0.2711(6) 0.027(3) Uani 1 1 d .
C19 C 0.0278(15) -0.1844(7) 0.2256(7) 0.040(3) Uani 1 1 d .
H19A H 0.0823 -0.2315 0.2451 0.048 Uiso 1 1 calc R
H19B H -0.0485 -0.2014 0.1884 0.048 Uiso 1 1 calc R
C20 C 0.2535(17) -0.1755(9) 0.1782(8) 0.054(4) Uani 1 1 d .
H20A H 0.1977 -0.2100 0.1456 0.081 Uiso 1 1 calc R
H20B H 0.3182 -0.2069 0.2108 0.081 Uiso 1 1 calc R
H20C H 0.3192 -0.1397 0.1599 0.081 Uiso 1 1 calc R
C21 C 0.0600(16) -0.0771(8) 0.1576(6) 0.041(3) Uani 1 1 d .
H21A H 0.1313 -0.0366 0.1487 0.062 Uiso 1 1 calc R
H21B H -0.0260 -0.0526 0.1728 0.062 Uiso 1 1 calc R
H21C H 0.0196 -0.1065 0.1194 0.062 Uiso 1 1 calc R
C22 C 0.0589(14) -0.0264(8) 0.4188(7) 0.042(3) Uani 1 1 d .
H22A H -0.0066 0.0083 0.4390 0.051 Uiso 1 1 calc R
H22B H 0.1055 -0.0662 0.4498 0.051 Uiso 1 1 calc R
C24 C 0.3160(16) 0.0306(8) 0.4533(7) 0.048(4) Uani 1 1 d .
H24A H 0.4040 0.0537 0.4386 0.073 Uiso 1 1 calc R
H24B H 0.3458 -0.0204 0.4723 0.073 Uiso 1 1 calc R
H24C H 0.2848 0.0653 0.4844 0.073 Uiso 1 1 calc R
C23 C 0.1241(15) 0.0979(7) 0.3785(7) 0.044(4) Uani 1 1 d .
H23A H 0.1085 0.1289 0.4145 0.066 Uiso 1 1 calc R
H23B H 0.0252 0.0920 0.3492 0.066 Uiso 1 1 calc R
H23C H 0.1982 0.1246 0.3577 0.066 Uiso 1 1 calc R
C26 C 0.3860(12) -0.2000(7) 0.3805(7) 0.033(3) Uani 1 1 d .
C27 C 0.6250(15) 0.2091(9) 0.4499(8) 0.051(4) Uani 1 1 d .
H27A H 0.5866 0.1907 0.4871 0.061 Uiso 1 1 calc R
H27B H 0.6802 0.2591 0.4610 0.061 Uiso 1 1 calc R
Cl1 Cl 0.7549(5) 0.1400(3) 0.4305(2) 0.0664(12) Uani 1 1 d .
Cl2 Cl 0.4682(4) 0.2251(2) 0.3889(2) 0.0550(10) Uani 1 1 d .
N2 N 0.6559(10) 0.0940(6) 0.1911(5) 0.031(2) Uani 1 1 d .
N1 N 0.1796(9) 0.1916(5) 0.0561(5) 0.028(2) Uani 1 1 d .
N3 N 0.1426(11) -0.1305(6) 0.2054(5) 0.033(2) Uani 1 1 d .
N4 N 0.1844(11) 0.0206(5) 0.3997(5) 0.030(2) Uani 1 1 d .
O6 O 0.5456(8) 0.2414(4) 0.0896(4) 0.0286(19) Uani 1 1 d .
O2 O 0.1541(8) 0.1303(5) 0.1825(4) 0.033(2) Uani 1 1 d .
O1 O 0.3638(8) 0.0789(5) 0.2412(4) 0.031(2) Uani 1 1 d .
O3 O 0.1310(8) 0.0429(5) 0.2541(4) 0.031(2) Uani 1 1 d .
O4 O 0.3467(8) -0.1997(5) 0.3211(4) 0.0282(19) Uani 1 1 d .
O5 O 0.3554(9) -0.1366(5) 0.4103(4) 0.0317(19) Uani 1 1 d .

loop_
_atom_site_aniso_label
_atom_site_aniso_U_11
_atom_site_aniso_U_22
_atom_site_aniso_U_33
_atom_site_aniso_U_23
_atom_site_aniso_U_13
_atom_site_aniso_U_12
Bi1 0.02248(19) 0.0208(2) 0.0215(3) -0.00001(19) 0.00391(17) -0.00134(16)
Bi2 0.02101(19) 0.0248(2) 0.0285(3) 0.0052(2) 0.00656(18) 0.00178(16)
C1 0.026(5) 0.032(6) 0.029(8) -0.009(6) 0.006(5) -0.002(5)
C2 0.031(5) 0.035(7) 0.023(7) -0.003(6) 0.007(5) -0.013(5)
C3 0.046(7) 0.041(7) 0.029(8) -0.009(6) -0.002(6) -0.031(6)
C4 0.059(7) 0.023(6) 0.028(8) 0.002(6) 0.008(7) -0.005(6)
C5 0.036(6) 0.030(6) 0.036(9) -0.005(6) 0.021(6) -0.002(5)
C6 0.027(5) 0.025(5) 0.023(7) -0.009(5) 0.008(5) -0.010(5)
C10 0.029(5) 0.027(6) 0.040(9) 0.011(6) 0.009(6) 0.000(5)
C12 0.034(6) 0.044(7) 0.052(11) 0.011(7) 0.001(6) -0.003(6)
C11 0.024(5) 0.036(7) 0.043(9) 0.004(6) 0.008(5) 0.006(5)
C7 0.037(6) 0.041(7) 0.014(7) 0.001(6) -0.003(5) -0.013(6)
C9 0.037(6) 0.047(8) 0.035(9) 0.018(7) -0.003(6) 0.007(6)
C8 0.043(6) 0.039(7) 0.027(8) 0.007(6) 0.005(6) -0.005(6)
C25 0.022(5) 0.023(5) 0.003(6) 0.005(5) 0.004(4) 0.002(4)
C13 0.018(4) 0.027(5) 0.009(6) 0.012(5) 0.002(4) 0.004(4)
C18 0.042(6) 0.032(6) 0.020(7) 0.010(6) 0.010(6) 0.003(6)
C17 0.032(6) 0.037(7) 0.044(9) 0.016(7) 0.019(6) 0.013(6)
C16 0.025(5) 0.048(8) 0.044(9) 0.014(7) 0.022(6) 0.005(6)
C15 0.033(6) 0.036(7) 0.042(10) 0.008(7) -0.014(6) -0.006(6)
C14 0.020(5) 0.021(5) 0.041(9) 0.009(6) 0.006(5) -0.004(4)
C19 0.050(7) 0.023(6) 0.043(10) -0.005(6) -0.001(7) 0.001(6)
C20 0.069(9) 0.054(9) 0.046(11) 0.000(8) 0.029(8) 0.020(8)
C21 0.063(8) 0.040(7) 0.022(8) -0.005(6) 0.010(7) 0.004(7)
C22 0.052(7) 0.032(7) 0.047(10) -0.009(7) 0.017(7) -0.006(6)
C24 0.065(8) 0.041(7) 0.029(9) -0.005(7) -0.015(7) -0.004(7)
C23 0.047(7) 0.021(6) 0.059(11) -0.002(7) 0.000(7) 0.006(6)
C26 0.024(5) 0.029(6) 0.050(10) -0.015(7) 0.017(6) -0.005(5)
C27 0.050(7) 0.052(8) 0.053(11) -0.010(8) 0.017(8) -0.002(7)
Cl1 0.083(3) 0.070(3) 0.049(3) 0.006(2) 0.019(2) 0.033(2)
Cl2 0.0435(16) 0.058(2) 0.062(3) 0.008(2) 0.0076(18) -0.0025(17)
N2 0.025(4) 0.026(5) 0.042(8) 0.000(5) 0.007(5) 0.001(4)
N1 0.022(4) 0.021(5) 0.039(7) -0.004(5) -0.001(4) -0.001(4)
N3 0.038(5) 0.029(5) 0.035(7) 0.007(5) 0.011(5) 0.011(5)
N4 0.040(5) 0.025(5) 0.022(6) -0.009(5) -0.003(5) 0.007(4)
O6 0.030(4) 0.033(4) 0.021(5) -0.013(4) 0.000(3) -0.010(4)
O2 0.021(3) 0.036(5) 0.044(6) 0.010(4) 0.012(4) 0.001(3)
O1 0.027(4) 0.036(4) 0.030(6) 0.010(4) 0.006(4) 0.000(4)
O3 0.027(4) 0.038(4) 0.030(6) 0.011(4) 0.008(4) 0.010(4)
O4 0.029(4) 0.036(4) 0.017(5) 0.008(4) -0.001(4) 0.002(4)
O5 0.047(4) 0.037(4) 0.011(5) 0.005(4) 0.006(4) 0.014(4)

loop_
_atom_type_symbol
_atom_type_description
_atom_type_scat_dispersion_real
_atom_type_scat_dispersion_imag
_atom_type_scat_source
C C 0.0033 0.0016 'International Tables Vol C Tables 4.2.6.8 and 6.1.1.4'
H H 0.0000 0.0000 'International Tables Vol C Tables 4.2.6.8 and 6.1.1.4'
N N 0.0061 0.0033 'International Tables Vol C Tables 4.2.6.8 and 6.1.1.4'
O O 0.0106 0.0060 'International Tables Vol C Tables 4.2.6.8 and 6.1.1.4'
Bi Bi -4.1077 10.2566 'International Tables Vol C Tables 4.2.6.8 and 6.1.1.4'
Cl Cl 0.1484 0.1585 'International Tables Vol C Tables 4.2.6.8 and 6.1.1.4'

loop_
_geom_angle_atom_site_label_1
_geom_angle_atom_site_label_2
_geom_angle_atom_site_label_3
_geom_angle
_geom_angle_site_symmetry_1
_geom_angle_site_symmetry_3
C1 Bi1 O2 87.3(3) . .
C1 Bi1 O1 85.3(4) . .
O2 Bi1 O1 54.8(3) . .
C1 Bi1 O6 91.7(3) . .
O2 Bi1 O6 148.0(3) . .
O1 Bi1 O6 157.0(2) . .
C1 Bi1 N2 72.6(4) . .
O2 Bi1 N2 126.6(3) . .
O1 Bi1 N2 74.2(3) . .
O6 Bi1 N2 83.1(3) . .
C1 Bi1 N1 71.5(4) . .
O2 Bi1 N1 71.8(3) . .
O1 Bi1 N1 122.4(3) . .
O6 Bi1 N1 77.6(3) . .
N2 Bi1 N1 138.3(3) . .
C1 Bi1 C25 85.1(4) . .
O2 Bi1 C25 27.1(3) . .
O1 Bi1 C25 27.7(3) . .
O6 Bi1 C25 174.1(3) . .
N2 Bi1 C25 100.6(3) . .
N1 Bi1 C25 96.7(3) . .
C13 Bi2 O3 81.9(3) . .
C13 Bi2 O4 90.2(3) . .
O3 Bi2 O4 150.2(3) . .
C13 Bi2 O5 88.5(3) . .
O3 Bi2 O5 153.0(3) . .
O4 Bi2 O5 54.1(3) . .
C13 Bi2 N4 73.8(4) . .
O3 Bi2 N4 77.9(3) . .
O4 Bi2 N4 127.4(3) . .
O5 Bi2 N4 75.2(3) . .
C13 Bi2 N3 72.1(4) . .
O3 Bi2 N3 77.0(3) . .
O4 Bi2 N3 73.2(3) . .
O5 Bi2 N3 123.8(3) . .
N4 Bi2 N3 140.0(3) . .
C13 Bi2 C26 90.9(3) . .
O3 Bi2 C26 172.5(3) . .
O4 Bi2 C26 26.6(3) . .
O5 Bi2 C26 27.7(3) . .
N4 Bi2 C26 102.3(3) . .
N3 Bi2 C26 98.7(3) . .
C6 C1 C2 123.4(11) . .
C6 C1 Bi1 116.9(8) . .
C2 C1 Bi1 119.6(8) . .
C3 C2 C1 117.7(11) . .
C3 C2 C7 122.6(11) . .
C1 C2 C7 119.6(10) . .
C2 C3 C4 120.5(12) . .
C2 C3 H3 119.8 . .
C4 C3 H3 119.8 . .
C5 C4 C3 119.7(12) . .
C5 C4 H4 120.1 . .
C3 C4 H4 120.1 . .
C4 C5 C6 121.5(11) . .
C4 C5 H5 119.3 . .
C6 C5 H5 119.3 . .
C1 C6 C5 116.9(11) . .
C1 C6 C10 120.9(10) . .
C5 C6 C10 122.1(11) . .
C6 C10 N2 113.1(9) . .
C6 C10 H10A 108.9 . .
N2 C10 H10A 108.9 . .
C6 C10 H10B 108.9 . .
N2 C10 H10B 108.9 . .
H10A C10 H10B 107.8 . .
N2 C12 H12A 109.5 . .
N2 C12 H12B 109.5 . .
H12A C12 H12B 109.5 . .
N2 C12 H12C 109.5 . .
H12A C12 H12C 109.5 . .
H12B C12 H12C 109.5 . .
N2 C11 H11A 109.5 . .
N2 C11 H11B 109.5 . .
H11A C11 H11B 109.5 . .
N2 C11 H11C 109.5 . .
H11A C11 H11C 109.5 . .
H11B C11 H11C 109.5 . .
N1 C7 C2 112.9(9) . .
N1 C7 H7A 109.0 . .
C2 C7 H7A 109.0 . .
N1 C7 H7B 109.0 . .
C2 C7 H7B 109.0 . .
H7A C7 H7B 107.8 . .
N1 C9 H9A 109.5 . .
N1 C9 H9B 109.5 . .
H9A C9 H9B 109.5 . .
N1 C9 H9C 109.5 . .
H9A C9 H9C 109.5 . .
H9B C9 H9C 109.5 . .
N1 C8 H8A 109.5 . .
N1 C8 H8B 109.5 . .
H8A C8 H8B 109.5 . .
N1 C8 H8C 109.5 . .
H8A C8 H8C 109.5 . .
H8B C8 H8C 109.5 . .
O2 C25 O3 120.3(9) . .
O2 C25 O1 120.5(9) . .
O3 C25 O1 119.2(9) . .
O2 C25 Bi1 60.1(5) . .
O3 C25 Bi1 176.5(8) . .
O1 C25 Bi1 60.5(5) . .
C14 C13 C18 123.4(10) . .
C14 C13 Bi2 119.0(8) . .
C18 C13 Bi2 117.2(8) . .
C13 C18 C17 118.2(12) . .
C13 C18 C22 120.6(11) . .
C17 C18 C22 120.9(12) . .
C18 C17 C16 118.4(12) . .
C18 C17 H17 120.8 . .
C16 C17 H17 120.8 . .
C15 C16 C17 122.1(11) . .
C15 C16 H16 119.0 . .
C17 C16 H16 119.0 . .
C16 C15 C14 120.6(13) . .
C16 C15 H15 119.7 . .
C14 C15 H15 119.7 . .
C13 C14 C15 117.2(12) . .
C13 C14 C19 119.7(9) . .
C15 C14 C19 123.0(12) . .
N3 C19 C14 112.0(9) . .
N3 C19 H19A 109.2 . .
C14 C19 H19A 109.2 . .
N3 C19 H19B 109.2 . .
C14 C19 H19B 109.2 . .
H19A C19 H19B 107.9 . .
N3 C20 H20A 109.5 . .
N3 C20 H20B 109.5 . .
H20A C20 H20B 109.5 . .
N3 C20 H20C 109.5 . .
H20A C20 H20C 109.5 . .
H20B C20 H20C 109.5 . .
N3 C21 H21A 109.5 . .
N3 C21 H21B 109.5 . .
H21A C21 H21B 109.5 . .
N3 C21 H21C 109.5 . .
H21A C21 H21C 109.5 . .
H21B C21 H21C 109.5 . .
N4 C22 C18 111.6(11) . .
N4 C22 H22A 109.3 . .
C18 C22 H22A 109.3 . .
N4 C22 H22B 109.3 . .
C18 C22 H22B 109.3 . .
H22A C22 H22B 108.0 . .
N4 C24 H24A 109.5 . .
N4 C24 H24B 109.5 . .
H24A C24 H24B 109.5 . .
N4 C24 H24C 109.5 . .
H24A C24 H24C 109.5 . .
H24B C24 H24C 109.5 . .
N4 C23 H23A 109.5 . .
N4 C23 H23B 109.5 . .
H23A C23 H23B 109.5 . .
N4 C23 H23C 109.5 . .
H23A C23 H23C 109.5 . .
H23B C23 H23C 109.5 . .
O4 C26 O6 121.8(11) . 2_645
O4 C26 O5 117.3(12) . .
O6 C26 O5 120.9(13) 2_645 .
O4 C26 Bi2 58.4(6) . .
O6 C26 Bi2 174.0(7) 2_645 .
O5 C26 Bi2 59.2(6) . .
Cl2 C27 Cl1 112.2(9) . .
Cl2 C27 H27A 109.2 . .
Cl1 C27 H27A 109.2 . .
Cl2 C27 H27B 109.2 . .
Cl1 C27 H27B 109.2 . .
H27A C27 H27B 107.9 . .
C11 N2 C10 110.0(10) . .
C11 N2 C12 110.2(9) . .
C10 N2 C12 109.8(10) . .
C11 N2 Bi1 112.8(7) . .
C10 N2 Bi1 102.9(6) . .
C12 N2 Bi1 110.9(7) . .
C9 N1 C7 109.9(9) . .
C9 N1 C8 110.1(9) . .
C7 N1 C8 108.5(10) . .
C9 N1 Bi1 113.5(8) . .
C7 N1 Bi1 101.8(7) . .
C8 N1 Bi1 112.6(6) . .
C20 N3 C21 108.4(11) . .
C20 N3 C19 109.9(10) . .
C21 N3 C19 108.8(10) . .
C20 N3 Bi2 113.6(8) . .
C21 N3 Bi2 115.1(7) . .
C19 N3 Bi2 100.6(8) . .
C23 N4 C24 108.8(10) . .
C23 N4 C22 109.4(9) . .
C24 N4 C22 110.4(11) . .
C23 N4 Bi2 114.2(9) . .
C24 N4 Bi2 110.7(8) . .
C22 N4 Bi2 103.3(7) . .
C26 O6 Bi1 109.1(8) 2_655 .
C25 O2 Bi1 92.8(5) . .
C25 O1 Bi1 91.8(6) . .
C25 O3 Bi2 114.4(6) . .
C26 O4 Bi2 95.1(7) . .
C26 O5 Bi2 93.1(8) . .

loop_
_geom_bond_atom_site_label_1
_geom_bond_atom_site_label_2
_geom_bond_distance
_geom_bond_site_symmetry_2
Bi1 C1 2.242(11) .
Bi1 O2 2.402(7) .
Bi1 O1 2.411(8) .
Bi1 O6 2.522(8) .
Bi1 N2 2.561(9) .
Bi1 N1 2.703(10) .
Bi1 C25 2.768(10) .
Bi2 C13 2.228(9) .
Bi2 O3 2.412(7) .
Bi2 O4 2.428(8) .
Bi2 O5 2.444(8) .
Bi2 N4 2.583(10) .
Bi2 N3 2.653(11) .
Bi2 C26 2.841(14) .
C1 C6 1.369(15) .
C1 C2 1.406(16) .
C2 C3 1.374(17) .
C2 C7 1.528(16) .
C3 C4 1.405(17) .
C3 H3 0.9500 .
C4 C5 1.373(18) .
C4 H4 0.9500 .
C5 C6 1.403(16) .
C5 H5 0.9500 .
C6 C10 1.470(16) .
C10 N2 1.471(15) .
C10 H10A 0.9900 .
C10 H10B 0.9900 .
C12 N2 1.477(18) .
C12 H12A 0.9800 .
C12 H12B 0.9800 .
C12 H12C 0.9800 .
C11 N2 1.442(14) .
C11 H11A 0.9800 .
C11 H11B 0.9800 .
C11 H11C 0.9800 .
C7 N1 1.473(14) .
C7 H7A 0.9900 .
C7 H7B 0.9900 .
C9 N1 1.428(14) .
C9 H9A 0.9800 .
C9 H9B 0.9800 .
C9 H9C 0.9800 .
C8 N1 1.475(16) .
C8 H8A 0.9800 .
C8 H8B 0.9800 .
C8 H8C 0.9800 .
C25 O2 1.262(13) .
C25 O3 1.278(12) .
C25 O1 1.287(12) .
C13 C14 1.373(16) .
C13 C18 1.375(16) .
C18 C17 1.399(16) .
C18 C22 1.507(18) .
C17 C16 1.413(19) .
C17 H17 0.9500 .
C16 C15 1.323(19) .
C16 H16 0.9500 .
C15 C14 1.419(15) .
C15 H15 0.9500 .
C14 C19 1.499(18) .
C19 N3 1.498(16) .
C19 H19A 0.9900 .
C19 H19B 0.9900 .
C20 N3 1.460(16) .
C20 H20A 0.9800 .
C20 H20B 0.9800 .
C20 H20C 0.9800 .
C21 N3 1.467(16) .
C21 H21A 0.9800 .
C21 H21B 0.9800 .
C21 H21C 0.9800 .
C22 N4 1.493(15) .
C22 H22A 0.9900 .
C22 H22B 0.9900 .
C24 N4 1.485(15) .
C24 H24A 0.9800 .
C24 H24B 0.9800 .
C24 H24C 0.9800 .
C23 N4 1.467(15) .
C23 H23A 0.9800 .
C23 H23B 0.9800 .
C23 H23C 0.9800 .
C26 O4 1.275(16) .
C26 O6 1.280(15) 2_645
C26 O5 1.320(14) .
C27 Cl2 1.742(15) .
C27 Cl1 1.755(14) .
C27 H27A 0.9900 .
C27 H27B 0.9900 .
O6 C26 1.280(15) 2_655

loop_
_geom_torsion_atom_site_label_1
_geom_torsion_atom_site_label_2
_geom_torsion_atom_site_label_3
_geom_torsion_atom_site_label_4
_geom_torsion
_geom_torsion_site_symmetry_1
_geom_torsion_site_symmetry_4
O2 Bi1 C1 C6 -117.1(9) . .
O1 Bi1 C1 C6 -62.3(9) . .
O6 Bi1 C1 C6 94.9(9) . .
N2 Bi1 C1 C6 12.7(8) . .
N1 Bi1 C1 C6 171.2(10) . .
C25 Bi1 C1 C6 -90.1(9) . .
O2 Bi1 C1 C2 59.5(9) . .
O1 Bi1 C1 C2 114.4(9) . .
O6 Bi1 C1 C2 -88.5(9) . .
N2 Bi1 C1 C2 -170.7(10) . .
N1 Bi1 C1 C2 -12.1(9) . .
C25 Bi1 C1 C2 86.6(9) . .
C6 C1 C2 C3 -6.7(18) . .
Bi1 C1 C2 C3 176.8(9) . .
C6 C1 C2 C7 170.1(11) . .
Bi1 C1 C2 C7 -6.3(15) . .
C1 C2 C3 C4 3.6(18) . .
C7 C2 C3 C4 -173.2(11) . .
C2 C3 C4 C5 0.0(19) . .
C3 C4 C5 C6 -0.9(18) . .
C2 C1 C6 C5 5.8(17) . .
Bi1 C1 C6 C5 -177.6(8) . .
C2 C1 C6 C10 -171.1(11) . .
Bi1 C1 C6 C10 5.4(14) . .
C4 C5 C6 C1 -1.9(17) . .
C4 C5 C6 C10 175.0(11) . .
C1 C6 C10 N2 -34.1(15) . .
C5 C6 C10 N2 149.1(10) . .
C3 C2 C7 N1 -147.0(12) . .
C1 C2 C7 N1 36.3(16) . .
C1 Bi1 C25 O2 -93.6(7) . .
O1 Bi1 C25 O2 177.3(11) . .
N2 Bi1 C25 O2 -164.9(7) . .
N1 Bi1 C25 O2 -22.9(7) . .
C1 Bi1 C25 O1 89.1(7) . .
O2 Bi1 C25 O1 -177.3(11) . .
N2 Bi1 C25 O1 17.8(7) . .
N1 Bi1 C25 O1 159.7(7) . .
O3 Bi2 C13 C14 88.7(8) . .
O4 Bi2 C13 C14 -62.5(8) . .
O5 Bi2 C13 C14 -116.6(8) . .
N4 Bi2 C13 C14 168.4(9) . .
N3 Bi2 C13 C14 9.8(8) . .
C26 Bi2 C13 C14 -89.0(9) . .
O3 Bi2 C13 C18 -84.3(8) . .
O4 Bi2 C13 C18 124.5(8) . .
O5 Bi2 C13 C18 70.4(8) . .
N4 Bi2 C13 C18 -4.6(8) . .
N3 Bi2 C13 C18 -163.2(9) . .
C26 Bi2 C13 C18 98.0(9) . .
C14 C13 C18 C17 -3.2(18) . .
Bi2 C13 C18 C17 169.5(9) . .
C14 C13 C18 C22 170.7(11) . .
Bi2 C13 C18 C22 -16.6(14) . .
C13 C18 C17 C16 2.7(18) . .
C22 C18 C17 C16 -171.2(11) . .
C18 C17 C16 C15 -2(2) . .
C17 C16 C15 C14 1(2) . .
C18 C13 C14 C15 2.6(17) . .
Bi2 C13 C14 C15 -170.0(9) . .
C18 C13 C14 C19 -175.7(11) . .
Bi2 C13 C14 C19 11.8(14) . .
C16 C15 C14 C13 -1.5(19) . .
C16 C15 C14 C19 176.6(12) . .
C13 C14 C19 N3 -41.5(16) . .
C15 C14 C19 N3 140.4(12) . .
C13 C18 C22 N4 40.2(15) . .
C17 C18 C22 N4 -146.0(11) . .
C13 Bi2 C26 O4 88.7(6) . .
O5 Bi2 C26 O4 173.7(10) . .
N4 Bi2 C26 O4 162.3(6) . .
N3 Bi2 C26 O4 16.6(6) . .
C13 Bi2 C26 O5 -85.0(6) . .
O4 Bi2 C26 O5 -173.7(10) . .
N4 Bi2 C26 O5 -11.3(6) . .
N3 Bi2 C26 O5 -157.0(6) . .
C6 C10 N2 C11 -81.6(11) . .
C6 C10 N2 C12 156.9(10) . .
C6 C10 N2 Bi1 38.8(11) . .
C1 Bi1 N2 C11 91.2(9) . .
O2 Bi1 N2 C11 164.1(7) . .
O1 Bi1 N2 C11 -178.8(9) . .
O6 Bi1 N2 C11 -2.7(8) . .
N1 Bi1 N2 C11 59.8(9) . .
C25 Bi1 N2 C11 172.7(8) . .
C1 Bi1 N2 C10 -27.2(8) . .
O2 Bi1 N2 C10 45.7(9) . .
O1 Bi1 N2 C10 62.7(7) . .
O6 Bi1 N2 C10 -121.2(8) . .
N1 Bi1 N2 C10 -58.7(9) . .
C25 Bi1 N2 C10 54.2(8) . .
C1 Bi1 N2 C12 -144.6(8) . .
O2 Bi1 N2 C12 -71.7(8) . .
O1 Bi1 N2 C12 -54.7(7) . .
O6 Bi1 N2 C12 121.4(8) . .
N1 Bi1 N2 C12 -176.1(7) . .
C25 Bi1 N2 C12 -63.2(8) . .
C2 C7 N1 C9 -160.2(11) . .
C2 C7 N1 C8 79.3(12) . .
C2 C7 N1 Bi1 -39.7(11) . .
C1 Bi1 N1 C9 145.9(8) . .
O2 Bi1 N1 C9 52.6(7) . .
O1 Bi1 N1 C9 74.4(8) . .
O6 Bi1 N1 C9 -118.0(8) . .
N2 Bi1 N1 C9 177.6(7) . .
C25 Bi1 N1 C9 63.4(8) . .
C1 Bi1 N1 C7 27.9(7) . .
O2 Bi1 N1 C7 -65.4(7) . .
O1 Bi1 N1 C7 -43.6(8) . .
O6 Bi1 N1 C7 124.0(7) . .
N2 Bi1 N1 C7 59.6(8) . .
C25 Bi1 N1 C7 -54.6(7) . .
C1 Bi1 N1 C8 -88.1(8) . .
O2 Bi1 N1 C8 178.6(8) . .
O1 Bi1 N1 C8 -159.7(7) . .
O6 Bi1 N1 C8 7.9(7) . .
N2 Bi1 N1 C8 -56.4(9) . .
C25 Bi1 N1 C8 -170.7(7) . .
C14 C19 N3 C20 161.9(11) . .
C14 C19 N3 C21 -79.5(13) . .
C14 C19 N3 Bi2 41.8(11) . .
C13 Bi2 N3 C20 -145.0(9) . .
O3 Bi2 N3 C20 129.5(9) . .
O4 Bi2 N3 C20 -49.2(9) . .
O5 Bi2 N3 C20 -69.4(9) . .
N4 Bi2 N3 C20 -178.0(8) . .
C26 Bi2 N3 C20 -56.8(9) . .
C13 Bi2 N3 C21 89.1(8) . .
O3 Bi2 N3 C21 3.6(8) . .
O4 Bi2 N3 C21 -175.0(9) . .
O5 Bi2 N3 C21 164.7(8) . .
N4 Bi2 N3 C21 56.2(10) . .
C26 Bi2 N3 C21 177.3(8) . .
C13 Bi2 N3 C19 -27.6(6) . .
O3 Bi2 N3 C19 -113.2(6) . .
O4 Bi2 N3 C19 68.2(6) . .
O5 Bi2 N3 C19 47.9(7) . .
N4 Bi2 N3 C19 -60.6(8) . .
C26 Bi2 N3 C19 60.5(6) . .
C18 C22 N4 C23 84.7(13) . .
C18 C22 N4 C24 -155.6(11) . .
C18 C22 N4 Bi2 -37.3(11) . .
C13 Bi2 N4 C23 -95.7(8) . .
O3 Bi2 N4 C23 -10.7(7) . .
O4 Bi2 N4 C23 -173.2(7) . .
O5 Bi2 N4 C23 171.6(8) . .
N3 Bi2 N4 C23 -63.0(9) . .
C26 Bi2 N4 C23 177.0(8) . .
C13 Bi2 N4 C24 141.2(9) . .
O3 Bi2 N4 C24 -133.9(8) . .
O4 Bi2 N4 C24 63.7(9) . .
O5 Bi2 N4 C24 48.4(8) . .
N3 Bi2 N4 C24 173.8(7) . .
C26 Bi2 N4 C24 53.8(9) . .
C13 Bi2 N4 C22 23.0(7) . .
O3 Bi2 N4 C22 108.0(7) . .
O4 Bi2 N4 C22 -54.5(8) . .
O5 Bi2 N4 C22 -69.8(7) . .
N3 Bi2 N4 C22 55.7(9) . .
C26 Bi2 N4 C22 -64.3(7) . .
C1 Bi1 O6 C26 -161.5(7) . 2_655
O2 Bi1 O6 C26 110.9(8) . 2_655
O1 Bi1 O6 C26 -79.8(10) . 2_655
N2 Bi1 O6 C26 -89.3(7) . 2_655
N1 Bi1 O6 C26 127.9(7) . 2_655
O3 C25 O2 Bi1 -175.9(9) . .
O1 C25 O2 Bi1 2.7(11) . .
C1 Bi1 O2 C25 84.6(7) . .
O1 Bi1 O2 C25 -1.5(6) . .
O6 Bi1 O2 C25 173.4(6) . .
N2 Bi1 O2 C25 18.6(8) . .
N1 Bi1 O2 C25 156.0(7) . .
O2 C25 O1 Bi1 -2.7(11) . .
O3 C25 O1 Bi1 176.0(9) . .
C1 Bi1 O1 C25 -88.5(7) . .
O2 Bi1 O1 C25 1.5(6) . .
O6 Bi1 O1 C25 -171.6(6) . .
N2 Bi1 O1 C25 -161.8(7) . .
N1 Bi1 O1 C25 -24.0(8) . .
O2 C25 O3 Bi2 163.7(8) . .
O1 C25 O3 Bi2 -14.9(13) . .
C13 Bi2 O3 C25 -168.5(8) . .
O4 Bi2 O3 C25 -92.4(9) . .
O5 Bi2 O3 C25 121.3(8) . .
N4 Bi2 O3 C25 116.5(8) . .
N3 Bi2 O3 C25 -95.0(8) . .
O6 C26 O4 Bi2 -173.0(9) 2_645 .
O5 C26 O4 Bi2 6.1(10) . .
C13 Bi2 O4 C26 -91.6(6) . .
O3 Bi2 O4 C26 -165.5(6) . .
O5 Bi2 O4 C26 -3.6(6) . .
N4 Bi2 O4 C26 -21.9(7) . .
N3 Bi2 O4 C26 -162.8(6) . .
O4 C26 O5 Bi2 -6.1(10) . .
O6 C26 O5 Bi2 173.1(9) 2_645 .
C13 Bi2 O5 C26 94.9(6) . .
O3 Bi2 O5 C26 163.6(6) . .
O4 Bi2 O5 C26 3.5(5) . .
N4 Bi2 O5 C26 168.5(6) . .
N3 Bi2 O5 C26 27.7(7) . .
